data_2012490
loop_
_publ_author_name
'Hayton, Trevor W.'
'Legzdins, Peter'
'Rettig, Steven J.'

_publ_section_title (\h^5^-Cyclopentadienyl)(<i>p</i>-fluorophenoxo)(nitrosyl)(trimethylsilylmethyl)molybdenum(II)
_journal_issue 2
_journal_name_full 'Acta Crystallographica Section C'
_journal_page_first m68
_journal_page_last m69
_journal_paper_doi 10.1107/S0108270101019382
_journal_volume 58
_journal_year 2002
_chemical_formula_iupac '[Mo (C5 H5) (C6 H4 F O) (C4 H11 Si) (N O)]'
_chemical_formula_moiety 'C15 H20 F Mo N O2 Si'
_chemical_formula_sum 'C15 H20 F Mo N O2 Si'
_chemical_formula_weight 389.35
_space_group_IT_number 2
_symmetry_cell_setting triclinic
_symmetry_space_group_name_Hall '-P 1'
_symmetry_space_group_name_H-M 'P -1'
_cell_angle_alpha 103.510(5)
_cell_angle_beta 98.776(5)
_cell_angle_gamma 91.830(4)
_cell_formula_units_Z 2
_cell_length_a 7.0052(7)
_cell_length_b 9.0510(9)
_cell_length_c 14.021(2)
_cell_measurement_reflns_used 4985
_cell_measurement_temperature 180.2
_cell_measurement_theta_max 27.87
_cell_measurement_theta_min 3.06
_cell_volume 852.15(17)
_computing_cell_refinement d*TREK
_computing_data_collection 'd*TREK (Molecular Structure Corporation, 1996-1998)'
_computing_data_reduction d*TREK
_computing_publication_material TEXSAN
_computing_structure_refinement 'TEXSAN (Molecular Structure Corporation, 1992-1997)'
_computing_structure_solution 'SIR97 (Altomare et al., 1999)'
_diffrn_ambient_temperature 180.2
_diffrn_detector_area_resol_mean 11.76
_diffrn_measured_fraction_theta_full 25.68
_diffrn_measured_fraction_theta_max 27.87
_diffrn_measurement_device_type 'Rigaku/ADSC CCD'
_diffrn_measurement_method '\f and \w'
_diffrn_radiation_monochromator graphite
_diffrn_radiation_source 'sealed tube'
_diffrn_radiation_type MoK\a
_diffrn_radiation_wavelength .7107
_diffrn_reflns_av_R_equivalents .0433
_diffrn_reflns_av_sigmaI/netI .090
_diffrn_reflns_limit_h_max 8
_diffrn_reflns_limit_h_min -7
_diffrn_reflns_limit_k_max 10
_diffrn_reflns_limit_k_min -11
_diffrn_reflns_limit_l_max 15
_diffrn_reflns_limit_l_min -18
_diffrn_reflns_number 7376
_diffrn_reflns_reduction_process 'Lp corrections applied'
_diffrn_reflns_theta_full 4053
_diffrn_reflns_theta_max 27.87
_diffrn_reflns_theta_min 3.06
_diffrn_standards_decay_% .00
_diffrn_standards_number 0
_exptl_absorpt_coefficient_mu .851
_exptl_absorpt_correction_T_max .95
_exptl_absorpt_correction_T_min .73
_exptl_absorpt_correction_type
;
multi-scan (d*TREK MSC, 1996-1998)
;
_exptl_crystal_colour red
_exptl_crystal_density_diffrn 1.517
_exptl_crystal_density_meas ?
_exptl_crystal_description irregular
_exptl_crystal_F_000 396.00
_exptl_crystal_size_max .25
_exptl_crystal_size_mid .20
_exptl_crystal_size_min .06
_refine_diff_density_max .60
_refine_diff_density_min -.92
_refine_ls_extinction_method none
_refine_ls_goodness_of_fit_all .861
_refine_ls_goodness_of_fit_ref .861
_refine_ls_hydrogen_treatment noref
_refine_ls_matrix_type full
_refine_ls_number_constraints 0
_refine_ls_number_parameters 190
_refine_ls_number_reflns 3422
_refine_ls_number_restraints 0
_refine_ls_R_factor_all .0546
_refine_ls_R_factor_gt .029
_refine_ls_shift/su_max .0005
_refine_ls_shift/su_mean .0001
_refine_ls_structure_factor_coef Fsqd
_refine_ls_weighting_details 'w = 1/[\s^2^(Fo^2^)]'
_refine_ls_weighting_scheme sigma
_refine_ls_wR_factor_all .0718
_refine_ls_wR_factor_ref .0718
_reflns_number_gt 2674
_reflns_number_total 3422
_reflns_threshold_expression I>3\s(I)
_cod_data_source_file da1210.cif
_cod_data_source_block I
_cod_depositor_comments
;
The following automatic conversions were performed:

'_exptl_crystal_density_meas' value 'not measured' was changed to '?'
- the value is perceived as not measured.

Automatic conversion script
Id: cif_fix_values 3008 2015-01-20 13:52:24Z robertas 
;
_cod_original_cell_volume 852.20(10)
_cod_database_code 2012490

loop_
_symmetry_equiv_pos_as_xyz
'  +x,  +y,  +z'
'  -x,  -y,  -z'

loop_
_atom_site_label
_atom_site_fract_x
_atom_site_fract_y
_atom_site_fract_z
_atom_site_U_iso_or_equiv
_atom_site_adp_type
_atom_site_calc_flag
_atom_site_calc_attached_atom
_atom_site_refinement_flags
_atom_site_occupancy
Mo1 .48307(3) .39565(3) .20474(2) .01719(7) Uani d ? . 1.000
Si1 .67670(10) .17300(10) .37501(6) .0236(2) Uani d ? . 1.000
F1 -.3157(3) .0624(2) -.13750(10) .0439(6) Uani d ? . 1.000
O1 .1359(3) .3431(3) .2918(2) .0409(7) Uani d ? . 1.000
O2 .3965(3) .3195(2) .06240(10) .0225(5) Uani d ? . 1.000
N1 .2755(3) .3481(3) .2515(2) .0234(7) Uani d ? . 1.000
C1 .4668(5) .6536(4) .2554(3) .0342(9) Uani d ? . 1.000
C2 .5770(5) .6363(4) .1777(2) .0306(9) Uani d ? . 1.000
C3 .7502(4) .5781(4) .2081(2) .0286(8) Uani d ? . 1.000
C4 .7522(4) .5596(3) .3057(2) .0291(8) Uani d ? . 1.000
C5 .5769(5) .6094(4) .3358(2) .0315(9) Uani d ? . 1.000
C6 .2174(4) .2549(3) .0134(2) .0185(7) Uani d ? . 1.000
C7 .2047(4) .1199(3) -.0601(2) .0232(8) Uani d ? . 1.000
C8 .0239(5) .0553(4) -.1118(2) .0262(8) Uani d ? . 1.000
C9 -.1377(4) .1279(4) -.0878(2) .0265(8) Uani d ? . 1.000
C10 -.1303(4) .2598(4) -.0169(2) .0343(9) Uani d ? . 1.000
C11 .0516(5) .3247(4) .0340(2) .0303(8) Uani d ? . 1.000
C12 .6576(4) .2314(3) .2553(2) .0195(7) Uani d ? . 1.000
C13 .8068(6) .3251(4) .4812(2) .0430(10) Uani d ? . 1.000
C14 .8240(5) .0030(4) .3670(3) .0380(10) Uani d ? . 1.000
C15 .4294(5) .1242(5) .3988(3) .0440(10) Uani d ? . 1.000
H1 .3361 .6896 .2535 .041 Uiso c ? . 1.000
H2 .5382 .6609 .1134 .037 Uiso c ? . 1.000
H3 .8544 .5541 .1688 .034 Uiso c ? . 1.000
H4 .8562 .5193 .3452 .035 Uiso c ? . 1.000
H5 .5389 .6131 .4006 .038 Uiso c ? . 1.000
H6 .3225 .0703 -.0754 .028 Uiso c ? . 1.000
H7 .0125 -.0391 -.1639 .031 Uiso c ? . 1.000
H8 -.2489 .3080 -.0018 .041 Uiso c ? . 1.000
H9 .0608 .4209 .0847 .036 Uiso c ? . 1.000
H10 .6193 .1367 .2042 .024 Uiso c ? . 1.000
H11 .7902 .2663 .2527 .024 Uiso c ? . 1.000
H12 .8251 .2870 .5417 .051 Uiso c ? . 1.000
H13 .9334 .3533 .4664 .051 Uiso c ? . 1.000
H14 .7305 .4146 .4912 .051 Uiso c ? . 1.000
H15 .7553 -.0832 .3160 .046 Uiso c ? . 1.000
H16 .8442 -.0239 .4315 .046 Uiso c ? . 1.000
H17 .9496 .0266 .3494 .046 Uiso c ? . 1.000
H18 .3560 .2158 .4073 .052 Uiso c ? . 1.000
H19 .3618 .0457 .3425 .052 Uiso c ? . 1.000
H20 .4409 .0868 .4595 .052 Uiso c ? . 1.000

loop_
_atom_site_aniso_label
_atom_site_aniso_U_11
_atom_site_aniso_U_22
_atom_site_aniso_U_33
_atom_site_aniso_U_12
_atom_site_aniso_U_13
_atom_site_aniso_U_23
Mo1 .01190(10) .02090(10) .01740(10) -.00086(9) .00165(8) .00270(9)
Si1 .0218(4) .0256(4) .0221(4) -.0032(3) -.0004(3) .0066(3)
F1 .0260(10) .0470(10) .0460(10) -.0103(9) -.0113(9) -.0010(10)
O1 .0160(10) .064(2) .0490(10) .0020(10) .0170(10) .0180(10)
O2 .0180(10) .0280(10) .0180(10) -.0024(9) -.0008(8) .0010(8)
N1 .0160(10) .0310(10) .0230(10) .0010(10) .0040(10) .0050(10)
C1 .029(2) .021(2) .054(2) .0060(10) .008(2) .009(2)
C2 .031(2) .026(2) .036(2) -.0090(10) -.0010(10) .0150(10)
C3 .023(2) .027(2) .034(2) -.0110(10) .0090(10) .0010(10)
C4 .025(2) .020(2) .034(2) -.0060(10) -.0090(10) .0000(10)
C5 .046(2) .020(2) .024(2) -.0060(10) .0090(10) -.0050(10)
C6 .0190(10) .0190(10) .0170(10) -.0010(10) -.0020(10) .0060(10)
C7 .024(2) .025(2) .0200(10) .0020(10) .0070(10) .0030(10)
C8 .030(2) .024(2) .022(2) -.0020(10) .0030(10) .0030(10)
C9 .019(2) .029(2) .026(2) -.0050(10) -.0080(10) .0050(10)
C10 .020(2) .041(2) .034(2) .0100(10) -.0050(10) -.001(2)
C11 .026(2) .027(2) .029(2) .0080(10) -.0040(10) -.0070(10)
C12 .0140(10) .0190(10) .0230(10) -.0010(10) .0030(10) .0010(10)
C13 .058(3) .044(2) .021(2) -.008(2) -.002(2) .004(2)
C14 .036(2) .040(2) .041(2) .004(2) .001(2) .017(2)
C15 .033(2) .063(3) .043(2) -.002(2) .008(2) .030(2)

loop_
_atom_type_symbol
_atom_type_scat_dispersion_real
_atom_type_scat_dispersion_imag
_atom_type_scat_source
C .002 .002
;International Tables for Crystallography
(1992, Vol. C, Tables 4.2.6.8 and 6.1.1.1)
;
H .000 .000
;International Tables for Crystallography
(1992, Vol. C, Table 6.1.1.2)
;
F .014 .010
;International Tables for Crystallography
(1992, Vol. C, Tables 4.2.6.8 and 6.1.1.1)
;
Mo -1.825 .688
;International Tables for Crystallography
(1992, Vol. C, Tables 4.2.6.8 and 6.1.1.1)
;
N .004 .003
;International Tables for Crystallography
(1992, Vol. C, Tables 4.2.6.8 and 6.1.1.1)
;
O .008 .006
;International Tables for Crystallography
(1992, Vol. C, Tables 4.2.6.8 and 6.1.1.1)
;
Si .072 .071
;International Tables for Crystallography
(1992, Vol. C, Tables 4.2.6.8 and 6.1.1.1)
;

loop_
_geom_angle_atom_site_label_1
_geom_angle_atom_site_label_2
_geom_angle_atom_site_label_3
_geom_angle
_geom_angle_publ_flag
O2 Mo1 N1 100.84(9) yes
O2 Mo1 C1 112.20(10) no
O2 Mo1 C2 89.60(10) no
O2 Mo1 C3 101.46(9) no
O2 Mo1 C4 134.80(10) no
O2 Mo1 C5 146.40(10) no
O2 Mo1 C12 107.86(9) yes
N1 Mo1 C1 95.50(10) no
N1 Mo1 C2 127.40(10) no
N1 Mo1 C3 149.70(10) no
N1 Mo1 C4 123.10(10) no
N1 Mo1 C5 93.60(10) no
N1 Mo1 C12 96.00(10) yes
C1 Mo1 C2 35.10(10) no
C1 Mo1 C3 57.00(10) no
C1 Mo1 C4 57.90(10) no
C1 Mo1 C5 35.50(10) no
C1 Mo1 C12 135.20(10) no
C2 Mo1 C3 33.30(10) no
C2 Mo1 C4 56.70(10) no
C2 Mo1 C5 58.00(10) no
C2 Mo1 C12 129.70(10) no
C3 Mo1 C4 33.90(10) no
C3 Mo1 C5 57.00(10) no
C3 Mo1 C12 96.40(10) no
C4 Mo1 C5 34.60(10) no
C4 Mo1 C12 79.80(10) no
C5 Mo1 C12 100.60(10) no
C12 Si1 C13 111.70(10) no
C12 Si1 C14 108.70(10) no
C12 Si1 C15 109.90(10) no
C13 Si1 C14 106.5(2) no
C13 Si1 C15 110.2(2) no
C14 Si1 C15 109.8(2) no
Mo1 O2 C6 128.5(2) yes
Mo1 N1 O1 168.2(2) yes
Mo1 C1 C2 76.2(2) no
Mo1 C1 C5 73.9(2) no
Mo1 C1 H1 115.8 no
C2 C1 C5 108.2(3) no
C2 C1 H1 125.8 no
C5 C1 H1 126.1 no
Mo1 C2 C1 68.7(2) no
Mo1 C2 C3 75.6(2) no
Mo1 C2 H2 121.3 no
C1 C2 C3 108.0(3) no
C1 C2 H2 126.1 no
C3 C2 H2 125.9 no
Mo1 C3 C2 71.1(2) no
Mo1 C3 C4 71.6(2) no
Mo1 C3 H3 123.5 no
C2 C3 C4 108.7(3) no
C2 C3 H3 125.7 no
C4 C3 H3 125.6 no
Mo1 C4 C3 74.5(2) no
Mo1 C4 C5 69.9(2) no
Mo1 C4 H4 121.1 no
C3 C4 C5 107.7(3) no
C3 C4 H4 126.2 no
C5 C4 H4 126.1 no
Mo1 C5 C1 70.5(2) no
Mo1 C5 C4 75.5(2) no
Mo1 C5 H5 119.8 no
C1 C5 C4 107.4(3) no
C1 C5 H5 126.2 no
C4 C5 H5 126.4 no
O2 C6 C7 119.4(2) no
O2 C6 C11 120.7(2) no
C7 C6 C11 119.8(3) no
C6 C7 C8 119.8(3) no
C6 C7 H6 120.1 no
C8 C7 H6 120.1 no
C7 C8 C9 118.4(3) no
C7 C8 H7 120.8 no
C9 C8 H7 120.8 no
F1 C9 C8 118.2(3) no
F1 C9 C10 118.5(3) no
C8 C9 C10 123.3(3) no
C9 C10 C11 118.1(3) no
C9 C10 H8 120.9 no
C11 C10 H8 121.0 no
C6 C11 C10 120.6(3) no
C6 C11 H9 119.8 no
C10 C11 H9 119.6 no
Mo1 C12 Si1 129.20(10) yes
Mo1 C12 H10 104.3 no
Mo1 C12 H11 104.2 no
Si1 C12 H10 104.5 no
Si1 C12 H11 104.4 no
H10 C12 H11 109.5 no
Si1 C13 H12 109.5 no
Si1 C13 H13 109.4 no
Si1 C13 H14 109.5 no
H12 C13 H13 109.4 no
H12 C13 H14 109.5 no
H13 C13 H14 109.5 no
Si1 C14 H15 109.5 no
Si1 C14 H16 109.5 no
Si1 C14 H17 109.5 no
H15 C14 H16 109.4 no
H15 C14 H17 109.4 no
H16 C14 H17 109.4 no
Si1 C15 H18 109.3 no
Si1 C15 H19 109.6 no
Si1 C15 H20 109.5 no
H18 C15 H19 109.5 no
H18 C15 H20 109.3 no
H19 C15 H20 109.7 no

loop_
_geom_bond_atom_site_label_1
_geom_bond_atom_site_label_2
_geom_bond_site_symmetry_1
_geom_bond_site_symmetry_2
_geom_bond_distance
_geom_bond_publ_flag
Mo1 O2 . . 1.945(2) yes
Mo1 N1 . . 1.764(2) yes
Mo1 C1 . . 2.288(3) yes
Mo1 C2 . . 2.386(3) yes
Mo1 C3 . . 2.443(3) yes
Mo1 C4 . . 2.405(3) yes
Mo1 C5 . . 2.333(3) yes
Mo1 C12 . . 2.133(3) yes
Si1 C12 . . 1.862(3) no
Si1 C13 . . 1.869(3) no
Si1 C14 . . 1.871(4) no
Si1 C15 . . 1.872(4) no
F1 C9 . . 1.373(3) no
O1 N1 . . 1.207(3) no
O2 C6 . . 1.375(3) no
C1 C2 . . 1.412(4) no
C1 C5 . . 1.411(5) no
C1 H1 . . .98 no
C2 C3 . . 1.385(5) no
C2 H2 . . .98 no
C3 C4 . . 1.414(4) no
C3 H3 . . .98 no
C4 C5 . . 1.412(4) no
C4 H4 . . .98 no
C5 H5 . . .98 no
C6 C7 . . 1.394(4) no
C6 C11 . . 1.377(4) no
C7 C8 . . 1.395(4) no
C7 H6 . . .98 no
C8 C9 . . 1.373(4) no
C8 H7 . . .98 no
C9 C10 . . 1.358(4) no
C10 C11 . . 1.399(4) no
C10 H8 . . .98 no
C11 H9 . . .98 no
C12 H10 . . .98 no
C12 H11 . . .98 no
C13 H12 . . .98 no
C13 H13 . . .98 no
C13 H14 . . .98 no
C14 H15 . . .98 no
C14 H16 . . .98 no
C14 H17 . . .98 no
C15 H18 . . .98 no
C15 H19 . . .98 no
C15 H20 . . .98 no

loop_
_geom_contact_atom_site_label_1
_geom_contact_atom_site_label_2
_geom_contact_distance
_geom_contact_site_symmetry_2
_geom_contact_publ_flag
Mo1 C1 2.288(3) . no
Mo1 C5 2.333(3) . no
Mo1 C2 2.386(3) . no
Mo1 C4 2.405(3) . no
Mo1 C3 2.443(3) . no
F1 C2 3.439(4) 2_565 no
F1 C12 3.445(3) 2 no
F1 C1 3.476(4) 2_565 no
F1 C7 3.544(4) 2 no
O1 C4 3.379(4) 1_455 no
O1 C12 3.395(3) 1_455 no
O2 C2 3.068(4) . no
O2 C3 3.412(3) . no
O2 C2 3.513(4) 2_665 no
O2 C1 3.519(4) . no
N1 C5 3.011(4) . no
N1 C1 3.019(4) . no
C2 C7 3.490(4) 2_665 no
C2 C6 3.542(4) 2_665 no
C3 C12 3.417(4) . no
C4 C12 2.918(4) . no
C4 C13 3.594(5) . no
C5 C12 3.437(4) . no
C7 C9 3.457(4) 2 no
C8 C8 3.564(6) 2 no
C8 C9 3.576(4) 2 no
C11 C11 3.585(7) 2_565 no

loop_
_geom_torsion_atom_site_label_1
_geom_torsion_atom_site_label_2
_geom_torsion_atom_site_label_3
_geom_torsion_atom_site_label_4
_geom_torsion
_geom_torsion_publ_flag
Mo1 O2 C6 C7 -132.2(2) no
Mo1 O2 C6 C11 49.9(4) no
Mo1 C1 C2 C3 -66.0(2) no
Mo1 C1 C5 C4 67.1(2) no
Mo1 C2 C1 C5 67.7(2) no
Mo1 C2 C3 C4 -62.0(2) no
Mo1 C3 C2 C1 61.4(2) no
Mo1 C3 C4 C5 -62.4(2) no
Mo1 C4 C3 C2 61.7(2) no
Mo1 C4 C5 C1 -63.7(2) no
Mo1 C5 C1 C2 -69.2(2) no
Mo1 C5 C4 C3 65.5(2) no
Mo1 C12 Si1 C13 -71.7(2) no
Mo1 C12 Si1 C14 171.2(2) no
Mo1 C12 Si1 C15 50.9(2) no
Si1 C12 Mo1 O2 -143.6(2) no
Si1 C12 Mo1 N1 -40.2(2) no
Si1 C12 Mo1 C1 63.8(2) no
Si1 C12 Mo1 C2 111.5(2) no
Si1 C12 Mo1 C3 112.2(2) no
Si1 C12 Mo1 C4 82.5(2) no
Si1 C12 Mo1 C5 54.6(2) no
F1 C9 C8 C7 -178.7(3) no
F1 C9 C10 C11 179.3(3) no
O1 N1 Mo1 O2 -125.0(10) no
O1 N1 Mo1 C1 -11.0(10) no
O1 N1 Mo1 C2 -27.0(10) no
O1 N1 Mo1 C3 12.0(10) no
O1 N1 Mo1 C4 44.0(10) no
O1 N1 Mo1 C5 24.0(10) no
O1 N1 Mo1 C12 125.0(10) no
O2 Mo1 C1 C2 -53.6(2) no
O2 Mo1 C1 C5 -167.4(2) no
O2 Mo1 C2 C1 131.8(2) no
O2 Mo1 C2 C3 -111.9(2) no
O2 Mo1 C3 C2 71.2(2) no
O2 Mo1 C3 C4 -170.6(2) no
O2 Mo1 C4 C3 13.0(3) no
O2 Mo1 C4 C5 128.9(2) no
O2 Mo1 C5 C1 21.3(3) no
O2 Mo1 C5 C4 -93.5(3) no
O2 C6 C7 C8 -178.6(3) no
O2 C6 C11 C10 179.1(3) no
N1 Mo1 O2 C6 3.4(2) no
N1 Mo1 C1 C2 -157.6(2) no
N1 Mo1 C1 C5 88.5(2) no
N1 Mo1 C2 C1 28.5(2) no
N1 Mo1 C2 C3 144.8(2) no
N1 Mo1 C3 C2 -65.5(3) no
N1 Mo1 C3 C4 52.6(3) no
N1 Mo1 C4 C3 -151.4(2) no
N1 Mo1 C4 C5 -35.5(2) no
N1 Mo1 C5 C1 -94.4(2) no
N1 Mo1 C5 C4 150.8(2) no
C1 Mo1 O2 C6 -97.1(2) no
C1 Mo1 C2 C3 116.3(3) no
C1 Mo1 C3 C2 -37.9(2) no
C1 Mo1 C3 C4 80.2(2) no
C1 Mo1 C4 C3 -77.4(2) no
C1 Mo1 C4 C5 38.5(2) no
C1 Mo1 C5 C4 -114.8(3) no
C1 C2 Mo1 C3 -116.3(3) no
C1 C2 Mo1 C4 -80.2(2) no
C1 C2 Mo1 C5 -38.8(2) no
C1 C2 Mo1 C12 -115.0(2) no
C1 C2 C3 C4 -.6(3) no
C1 C5 Mo1 C2 38.3(2) no
C1 C5 Mo1 C3 78.1(2) no
C1 C5 Mo1 C4 114.8(3) no
C1 C5 Mo1 C12 168.8(2) no
C1 C5 C4 C3 1.8(3) no
C2 Mo1 O2 C6 -124.6(2) no
C2 Mo1 C1 C5 -113.9(3) no
C2 Mo1 C3 C4 118.1(3) no
C2 Mo1 C4 C3 -35.4(2) no
C2 Mo1 C4 C5 80.5(2) no
C2 Mo1 C5 C4 -76.5(2) no
C2 C1 Mo1 C3 35.9(2) no
C2 C1 Mo1 C4 76.4(2) no
C2 C1 Mo1 C5 113.9(3) no
C2 C1 Mo1 C12 98.2(2) no
C2 C1 C5 C4 -2.1(4) no
C2 C3 Mo1 C4 -118.1(3) no
C2 C3 Mo1 C5 -80.6(2) no
C2 C3 Mo1 C12 -179.0(2) no
C2 C3 C4 C5 -.7(3) no
C3 Mo1 O2 C6 -156.0(2) no
C3 Mo1 C1 C5 -78.0(2) no
C3 Mo1 C4 C5 115.9(3) no
C3 Mo1 C5 C4 -36.7(2) no
C3 C2 Mo1 C4 36.1(2) no
C3 C2 Mo1 C5 77.5(2) no
C3 C2 Mo1 C12 1.3(2) no
C3 C2 C1 C5 1.7(4) no
C3 C4 Mo1 C5 -115.9(3) no
C3 C4 Mo1 C12 118.1(2) no
C4 Mo1 O2 C6 -163.3(2) no
C4 Mo1 C1 C5 -37.5(2) no
C4 C3 Mo1 C5 37.6(2) no
C4 C3 Mo1 C12 -60.9(2) no
C4 C5 Mo1 C12 54.0(2) no
C5 Mo1 O2 C6 -110.3(3) no
C5 C1 Mo1 C12 -15.7(3) no
C5 C4 Mo1 C12 -126.1(2) no
C6 O2 Mo1 C12 103.4(2) no
C6 C7 C8 C9 -.2(5) no
C6 C11 C10 C9 -1.0(5) no
C7 C6 C11 C10 1.3(5) no
C7 C8 C9 C10 .5(5) no
C8 C7 C6 C11 -.7(5) no
C8 C9 C10 C11 .1(6) no
